data_4082830
loop_
_publ_author_name
'Casarrubios, Luis'
'Esteruelas, Miguel A.'
'Larramona, Carmen'
'Muntaner, Jaime G.'
'Oliv\'an, Montserrat'
'O\~nate, Enrique'
'Sierra, Miguel A.'

_publ_section_title
;
 Chelated Assisted Metal-Mediated N--H Bond Activation of \b-Lactams:
 Preparation of Irida-, Rhoda-, Osma-, and Ruthenatrinems
;
_journal_issue 7
_journal_name_full Organometallics
_journal_page_first 1820
_journal_paper_doi 10.1021/om500162m
_journal_volume 33
_journal_year 2014
_chemical_formula_sum 'C32 H56 N2 O2 Os P2'
_chemical_formula_weight 752.93
_chemical_name_systematic
; 
 ? 
;
_space_group_IT_number 14
_symmetry_cell_setting monoclinic
_symmetry_space_group_name_Hall '-P 2ybc'
_symmetry_space_group_name_H-M 'P 1 21/c 1'
_atom_sites_solution_hydrogens geom
_atom_sites_solution_primary direct
_atom_sites_solution_secondary difmap
_audit_creation_method SHELXL-97
_cell_angle_alpha 90.00
_cell_angle_beta 108.2130(10)
_cell_angle_gamma 90.00
_cell_formula_units_Z 4
_cell_length_a 18.5861(8)
_cell_length_b 12.3352(5)
_cell_length_c 15.5389(7)
_cell_measurement_reflns_used 9863
_cell_measurement_temperature 100(2)
_cell_measurement_theta_max 28
_cell_measurement_theta_min 2.5
_cell_volume 3384.0(3)
_computing_cell_refinement 'SAINT+ v. 7.56a (Bruker AXS, 2008)'
_computing_data_collection 'apex2 v. 7.0 (Bruker AXS, 2009)'
_computing_data_reduction 'SAINT+ v. 7.56a (Bruker AXS, 2008)'
_computing_molecular_graphics 'XP, SHELXTL v. 6.14 (Bruker, 2000)'
_computing_publication_material 'XCIF, SHELXTL v. 6.14 (Bruker, 2000)'
_computing_structure_refinement 'SHELXL-97 (Sheldrick, 1997)'
_computing_structure_solution 'SHELXS-97 (Sheldrick, 1990)'
_diffrn_ambient_temperature 100(2)
_diffrn_detector_area_resol_mean 8.33
_diffrn_measured_fraction_theta_full 0.997
_diffrn_measured_fraction_theta_max 0.944
_diffrn_measurement_device_type 'Bruker APEX DUO system'
_diffrn_measurement_method '\w rotations with narrow frames'
_diffrn_radiation_monochromator graphite
_diffrn_radiation_source 'normal-focus sealed tube'
_diffrn_radiation_type MoK\a
_diffrn_radiation_wavelength 0.71073
_diffrn_reflns_av_R_equivalents 0.0330
_diffrn_reflns_av_sigmaI/netI 0.0230
_diffrn_reflns_limit_h_max 25
_diffrn_reflns_limit_h_min -24
_diffrn_reflns_limit_k_max 16
_diffrn_reflns_limit_k_min -16
_diffrn_reflns_limit_l_max 20
_diffrn_reflns_limit_l_min -20
_diffrn_reflns_number 50203
_diffrn_reflns_theta_full 27.50
_diffrn_reflns_theta_max 28.71
_diffrn_reflns_theta_min 1.15
_diffrn_standards_decay_% 0
_exptl_absorpt_coefficient_mu 3.892
_exptl_absorpt_correction_T_max 0.842
_exptl_absorpt_correction_T_min 0.588
_exptl_absorpt_correction_type multi-scan
_exptl_absorpt_process_details
;
Absorption correction performed with SADABS program. This is based on the
method of Blessing: Blessing, R. H., Acta Crystallogr., Sect. A 1995, 51, 33.

SADABS: Area-Detector Absorption Correction. Bruker-AXS 
within SAINT+ package, v. 6.1 (2000).
;
_exptl_crystal_colour colourless
_exptl_crystal_density_diffrn 1.478
_exptl_crystal_density_method 'not measured'
_exptl_crystal_description 'irregular block'
_exptl_crystal_F_000 1536
_exptl_crystal_size_max 0.29
_exptl_crystal_size_mid 0.06
_exptl_crystal_size_min 0.02
_refine_diff_density_max 1.102
_refine_diff_density_min -0.476
_refine_diff_density_rms 0.087
_refine_ls_extinction_method none
_refine_ls_goodness_of_fit_ref 1.052
_refine_ls_hydrogen_treatment mixed
_refine_ls_matrix_type full
_refine_ls_number_parameters 379
_refine_ls_number_reflns 8255
_refine_ls_number_restraints 3
_refine_ls_restrained_S_all 1.052
_refine_ls_R_factor_all 0.0262
_refine_ls_R_factor_gt 0.0205
_refine_ls_shift/su_max 0.010
_refine_ls_shift/su_mean 0.000
_refine_ls_structure_factor_coef Fsqd
_refine_ls_weighting_details 'calc w=1/[\s^2^(Fo^2^)+(0.0191P)^2^+2.6994P] where P=(Fo^2^+2Fc^2^)/3'
_refine_ls_weighting_scheme calc
_refine_ls_wR_factor_gt 0.0430
_refine_ls_wR_factor_ref 0.0456
_reflns_number_gt 7272
_reflns_number_total 8255
_reflns_threshold_expression >2sigma(I)
_cod_data_source_file om500162m_si_002.cif
_cod_data_source_block enrique152
_cod_depositor_comments 'Adding full bibliography for 4082830.cif.'
_cod_original_sg_symbol_H-M P21/c
_cod_database_code 4082830

loop_
_symmetry_equiv_pos_as_xyz
'x, y, z'
'-x, y+1/2, -z+1/2'
'-x, -y, -z'
'x, -y-1/2, z-1/2'

loop_
_atom_site_label
_atom_site_type_symbol
_atom_site_fract_x
_atom_site_fract_y
_atom_site_fract_z
_atom_site_U_iso_or_equiv
_atom_site_adp_type
_atom_site_occupancy
_atom_site_symmetry_multiplicity
_atom_site_calc_flag
_atom_site_refinement_flags
Os Os 0.208945(4) 0.875399(7) 0.203157(6) 0.01174(3) Uani 1 1 d D
H01 H 0.1560(12) 0.8459(19) 0.2617(14) 0.014 Uiso 1 1 d D
H03 H 0.1743(13) 0.8729(19) 0.0962(7) 0.014 Uiso 1 1 d D
H02 H 0.1231(6) 0.8471(19) 0.1553(15) 0.014 Uiso 1 1 d D
P1 P 0.22700(3) 0.68776(5) 0.19006(4) 0.01310(11) Uani 1 1 d .
P2 P 0.15403(3) 1.04801(5) 0.19316(4) 0.01329(11) Uani 1 1 d .
N1 N 0.31273(10) 0.92359(15) 0.17274(13) 0.0149(4) Uani 1 1 d .
N2 N 0.29352(10) 0.89860(15) 0.33002(13) 0.0149(4) Uani 1 1 d .
O1 O 0.47274(9) 0.87907(14) 0.40468(11) 0.0191(3) Uani 1 1 d .
O2 O 0.32775(9) 0.76898(14) 0.44777(11) 0.0219(4) Uani 1 1 d .
C1 C 0.32281(13) 0.91249(18) 0.09075(16) 0.0174(5) Uani 1 1 d .
H1 H 0.2836 0.8800 0.0431 0.021 Uiso 1 1 calc R
C2 C 0.38765(14) 0.9464(2) 0.07347(17) 0.0226(5) Uani 1 1 d .
H2 H 0.3930 0.9366 0.0151 0.027 Uiso 1 1 calc R
C3 C 0.44479(14) 0.9948(2) 0.14182(18) 0.0248(5) Uani 1 1 d .
H3 H 0.4892 1.0210 0.1307 0.030 Uiso 1 1 calc R
C4 C 0.43617(13) 1.0045(2) 0.22684(17) 0.0212(5) Uani 1 1 d .
H4 H 0.4751 1.0361 0.2753 0.025 Uiso 1 1 calc R
C5 C 0.37011(12) 0.96769(18) 0.24055(15) 0.0158(4) Uani 1 1 d .
C6 C 0.35309(12) 0.97743(19) 0.32854(15) 0.0161(4) Uani 1 1 d .
H6 H 0.3400(14) 1.053(2) 0.3385(17) 0.019 Uiso 1 1 d .
C7 C 0.40599(13) 0.92518(19) 0.41642(16) 0.0165(4) Uani 1 1 d .
H7 H 0.4200(14) 0.972(2) 0.4695(18) 0.020 Uiso 1 1 d .
C8 C 0.33748(12) 0.84736(19) 0.40449(15) 0.0158(4) Uani 1 1 d .
C9 C 0.51896(13) 0.82046(19) 0.47595(16) 0.0182(5) Uani 1 1 d .
C10 C 0.58688(14) 0.7857(2) 0.46533(18) 0.0255(5) Uani 1 1 d .
H10 H 0.5987 0.8031 0.4118 0.031 Uiso 1 1 calc R
C11 C 0.63713(15) 0.7257(2) 0.53327(19) 0.0309(6) Uani 1 1 d .
H11 H 0.6835 0.7017 0.5260 0.037 Uiso 1 1 calc R
C12 C 0.62034(15) 0.7003(2) 0.61160(18) 0.0282(6) Uani 1 1 d .
H12 H 0.6549 0.6589 0.6580 0.034 Uiso 1 1 calc R
C13 C 0.55289(15) 0.7357(2) 0.62189(18) 0.0263(5) Uani 1 1 d .
H13 H 0.5416 0.7192 0.6760 0.032 Uiso 1 1 calc R
C14 C 0.50128(14) 0.7952(2) 0.55399(17) 0.0230(5) Uani 1 1 d .
H14 H 0.4547 0.8183 0.5610 0.028 Uiso 1 1 calc R
C15 C 0.15353(13) 0.62441(19) 0.09274(16) 0.0180(4) Uani 1 1 d .
H15 H 0.1665 0.5457 0.0927 0.022 Uiso 1 1 calc R
C16 C 0.07305(14) 0.6310(2) 0.09887(17) 0.0239(5) Uani 1 1 d .
H16A H 0.0580 0.7072 0.0985 0.036 Uiso 1 1 calc R
H16B H 0.0715 0.5966 0.1551 0.036 Uiso 1 1 calc R
H16C H 0.0381 0.5935 0.0469 0.036 Uiso 1 1 calc R
C17 C 0.15533(14) 0.6713(2) 0.00225(16) 0.0214(5) Uani 1 1 d .
H17A H 0.1181 0.6336 -0.0476 0.032 Uiso 1 1 calc R
H17B H 0.2060 0.6617 -0.0034 0.032 Uiso 1 1 calc R
H17C H 0.1431 0.7488 -0.0003 0.032 Uiso 1 1 calc R
C18 C 0.31627(13) 0.65080(18) 0.16601(16) 0.0178(5) Uani 1 1 d .
H18 H 0.3193 0.7011 0.1168 0.021 Uiso 1 1 calc R
C19 C 0.32512(14) 0.5358(2) 0.13139(18) 0.0251(5) Uani 1 1 d .
H19A H 0.3703 0.5333 0.1116 0.038 Uiso 1 1 calc R
H19B H 0.2803 0.5179 0.0803 0.038 Uiso 1 1 calc R
H19C H 0.3304 0.4833 0.1803 0.038 Uiso 1 1 calc R
C20 C 0.38526(13) 0.6772(2) 0.24721(17) 0.0225(5) Uani 1 1 d .
H20A H 0.3897 0.6235 0.2951 0.034 Uiso 1 1 calc R
H20B H 0.3794 0.7496 0.2700 0.034 Uiso 1 1 calc R
H20C H 0.4310 0.6753 0.2286 0.034 Uiso 1 1 calc R
C21 C 0.22762(14) 0.59980(19) 0.28784(16) 0.0186(5) Uani 1 1 d .
H21 H 0.2803 0.6030 0.3311 0.022 Uiso 1 1 calc R
C22 C 0.17545(14) 0.6419(2) 0.33960(17) 0.0214(5) Uani 1 1 d .
H22A H 0.1233 0.6452 0.2987 0.032 Uiso 1 1 calc R
H22B H 0.1918 0.7146 0.3632 0.032 Uiso 1 1 calc R
H22C H 0.1779 0.5930 0.3901 0.032 Uiso 1 1 calc R
C23 C 0.21025(16) 0.4796(2) 0.26615(19) 0.0268(6) Uani 1 1 d .
H23A H 0.2208 0.4386 0.3227 0.040 Uiso 1 1 calc R
H23B H 0.2421 0.4522 0.2312 0.040 Uiso 1 1 calc R
H23C H 0.1568 0.4712 0.2307 0.040 Uiso 1 1 calc R
C24 C 0.04877(12) 1.03309(18) 0.14034(16) 0.0174(5) Uani 1 1 d .
H24 H 0.0423 0.9791 0.0905 0.021 Uiso 1 1 calc R
C25 C 0.01182(14) 0.9804(2) 0.20563(18) 0.0235(5) Uani 1 1 d .
H25A H 0.0113 1.0323 0.2532 0.035 Uiso 1 1 calc R
H25B H 0.0408 0.9160 0.2332 0.035 Uiso 1 1 calc R
H25C H -0.0402 0.9592 0.1721 0.035 Uiso 1 1 calc R
C26 C 0.00210(14) 1.1324(2) 0.09489(18) 0.0231(5) Uani 1 1 d .
H26A H -0.0503 1.1102 0.0641 0.035 Uiso 1 1 calc R
H26B H 0.0240 1.1633 0.0506 0.035 Uiso 1 1 calc R
H26C H 0.0028 1.1869 0.1410 0.035 Uiso 1 1 calc R
C27 C 0.17549(14) 1.15061(18) 0.11655(15) 0.0175(5) Uani 1 1 d .
H27 H 0.1401 1.2129 0.1121 0.021 Uiso 1 1 calc R
C28 C 0.15981(16) 1.1043(2) 0.02074(16) 0.0250(5) Uani 1 1 d .
H28A H 0.1666 1.1614 -0.0199 0.038 Uiso 1 1 calc R
H28B H 0.1077 1.0771 -0.0013 0.038 Uiso 1 1 calc R
H28C H 0.1951 1.0448 0.0222 0.038 Uiso 1 1 calc R
C29 C 0.25645(14) 1.1957(2) 0.15078(17) 0.0240(5) Uani 1 1 d .
H29A H 0.2926 1.1375 0.1518 0.036 Uiso 1 1 calc R
H29B H 0.2662 1.2247 0.2121 0.036 Uiso 1 1 calc R
H29C H 0.2622 1.2537 0.1103 0.036 Uiso 1 1 calc R
C30 C 0.16989(14) 1.13090(18) 0.29774(15) 0.0181(5) Uani 1 1 d .
H30 H 0.2224 1.1603 0.3117 0.022 Uiso 1 1 calc R
C31 C 0.17004(15) 1.0650(2) 0.38114(16) 0.0232(5) Uani 1 1 d .
H31A H 0.1914 1.1089 0.4358 0.035 Uiso 1 1 calc R
H31B H 0.2008 0.9996 0.3848 0.035 Uiso 1 1 calc R
H31C H 0.1180 1.0443 0.3763 0.035 Uiso 1 1 calc R
C32 C 0.11866(16) 1.23048(19) 0.28881(17) 0.0261(6) Uani 1 1 d .
H32A H 0.0677 1.2071 0.2867 0.039 Uiso 1 1 calc R
H32B H 0.1160 1.2696 0.2330 0.039 Uiso 1 1 calc R
H32C H 0.1396 1.2783 0.3410 0.039 Uiso 1 1 calc R

loop_
_atom_site_aniso_label
_atom_site_aniso_U_11
_atom_site_aniso_U_22
_atom_site_aniso_U_33
_atom_site_aniso_U_23
_atom_site_aniso_U_13
_atom_site_aniso_U_12
Os 0.01124(4) 0.01114(4) 0.01280(5) -0.00014(3) 0.00369(3) 0.00000(3)
P1 0.0133(3) 0.0120(3) 0.0142(3) 0.0004(2) 0.0046(2) 0.0004(2)
P2 0.0152(3) 0.0123(3) 0.0123(3) -0.0001(2) 0.0042(2) 0.0003(2)
N1 0.0156(9) 0.0131(9) 0.0165(10) 0.0013(7) 0.0058(8) 0.0007(7)
N2 0.0152(9) 0.0159(9) 0.0142(9) 0.0003(7) 0.0056(8) -0.0011(7)
O1 0.0128(8) 0.0263(9) 0.0179(8) 0.0027(7) 0.0045(6) 0.0015(7)
O2 0.0202(9) 0.0259(9) 0.0177(8) 0.0067(7) 0.0034(7) -0.0039(7)
C1 0.0190(11) 0.0145(10) 0.0177(12) 0.0004(9) 0.0046(9) 0.0003(9)
C2 0.0251(12) 0.0260(13) 0.0200(12) 0.0012(10) 0.0117(10) -0.0023(10)
C3 0.0196(12) 0.0289(13) 0.0288(14) 0.0020(11) 0.0117(11) -0.0064(10)
C4 0.0178(12) 0.0223(12) 0.0227(12) -0.0001(10) 0.0052(10) -0.0051(9)
C5 0.0154(11) 0.0135(10) 0.0182(11) 0.0023(9) 0.0049(9) -0.0007(8)
C6 0.0154(11) 0.0157(11) 0.0158(11) -0.0004(9) 0.0030(9) -0.0019(9)
C7 0.0152(11) 0.0188(11) 0.0145(11) -0.0016(9) 0.0030(9) -0.0008(9)
C8 0.0132(10) 0.0208(11) 0.0139(11) -0.0029(9) 0.0051(9) -0.0027(8)
C9 0.0151(11) 0.0184(11) 0.0176(11) -0.0002(9) 0.0000(9) -0.0017(9)
C10 0.0246(13) 0.0283(14) 0.0246(13) -0.0020(11) 0.0090(11) 0.0021(11)
C11 0.0214(13) 0.0340(15) 0.0351(16) -0.0020(12) 0.0054(12) 0.0092(11)
C12 0.0253(13) 0.0265(13) 0.0250(13) 0.0023(11) -0.0032(11) 0.0050(11)
C13 0.0256(13) 0.0299(14) 0.0196(12) 0.0033(11) 0.0017(10) -0.0014(11)
C14 0.0178(12) 0.0269(13) 0.0222(13) 0.0001(10) 0.0030(10) 0.0005(10)
C15 0.0182(11) 0.0141(10) 0.0191(11) -0.0021(9) 0.0023(9) -0.0012(9)
C16 0.0186(12) 0.0257(13) 0.0244(13) -0.0030(11) 0.0024(10) -0.0039(10)
C17 0.0260(13) 0.0204(12) 0.0163(12) -0.0019(10) 0.0044(10) 0.0026(10)
C18 0.0178(11) 0.0165(11) 0.0208(12) 0.0002(9) 0.0085(10) 0.0022(9)
C19 0.0253(13) 0.0186(12) 0.0331(14) -0.0049(11) 0.0117(11) 0.0028(10)
C20 0.0162(11) 0.0239(12) 0.0276(13) -0.0004(11) 0.0073(10) 0.0031(10)
C21 0.0189(12) 0.0193(12) 0.0182(12) 0.0054(9) 0.0066(10) 0.0003(9)
C22 0.0233(12) 0.0238(13) 0.0191(12) 0.0031(10) 0.0094(10) -0.0036(10)
C23 0.0342(14) 0.0171(12) 0.0322(15) 0.0087(11) 0.0150(12) 0.0040(10)
C24 0.0152(11) 0.0156(11) 0.0197(12) -0.0026(9) 0.0031(9) 0.0025(9)
C25 0.0174(12) 0.0224(12) 0.0331(14) -0.0011(11) 0.0115(11) 0.0006(10)
C26 0.0198(12) 0.0210(12) 0.0261(13) 0.0003(10) 0.0037(10) 0.0050(10)
C27 0.0221(12) 0.0159(11) 0.0150(11) 0.0031(9) 0.0063(9) 0.0018(9)
C28 0.0324(14) 0.0271(14) 0.0163(12) 0.0040(10) 0.0088(11) 0.0026(11)
C29 0.0297(13) 0.0182(12) 0.0252(13) 0.0048(10) 0.0105(11) -0.0042(10)
C30 0.0253(12) 0.0159(11) 0.0128(11) -0.0016(9) 0.0056(9) -0.0015(9)
C31 0.0326(14) 0.0221(12) 0.0166(12) 0.0008(10) 0.0102(11) 0.0041(11)
C32 0.0449(16) 0.0135(11) 0.0199(12) -0.0032(10) 0.0102(12) 0.0024(11)

loop_
_atom_type_symbol
_atom_type_description
_atom_type_scat_dispersion_real
_atom_type_scat_dispersion_imag
_atom_type_scat_source
C C 0.0033 0.0016 'International Tables Vol C Tables 4.2.6.8 and 6.1.1.4'
H H 0.0000 0.0000 'International Tables Vol C Tables 4.2.6.8 and 6.1.1.4'
N N 0.0061 0.0033 'International Tables Vol C Tables 4.2.6.8 and 6.1.1.4'
O O 0.0106 0.0060 'International Tables Vol C Tables 4.2.6.8 and 6.1.1.4'
P P 0.1023 0.0942 'International Tables Vol C Tables 4.2.6.8 and 6.1.1.4'
Os Os -1.2165 7.6030 'International Tables Vol C Tables 4.2.6.8 and 6.1.1.4'

loop_
_geom_angle_atom_site_label_1
_geom_angle_atom_site_label_2
_geom_angle_atom_site_label_3
_geom_angle
N2 Os N1 73.70(7)
N2 Os P2 96.88(5)
N1 Os P2 97.63(5)
N2 Os P1 97.39(5)
N1 Os P1 95.07(5)
P2 Os P1 163.08(2)
N2 Os H01 84.8(9)
N1 Os H01 158.5(9)
P2 Os H01 84.9(9)
P1 Os H01 87.4(9)
N2 Os H03 156.6(9)
N1 Os H03 82.9(9)
P2 Os H03 85.5(8)
P1 Os H03 85.0(8)
H01 Os H03 118.6(13)
N2 Os H02 144.7(9)
N1 Os H02 141.5(9)
P2 Os H02 79.3(9)
P1 Os H02 83.8(9)
H01 Os H02 59.9(12)
H03 Os H02 58.7(12)
C15 P1 C21 103.51(11)
C15 P1 C18 101.94(11)
C21 P1 C18 103.97(11)
C15 P1 Os 113.20(8)
C21 P1 Os 117.78(8)
C18 P1 Os 114.61(7)
C30 P2 C27 100.21(10)
C30 P2 C24 107.09(11)
C27 P2 C24 100.89(11)
C30 P2 Os 119.56(8)
C27 P2 Os 118.89(8)
C24 P2 Os 108.18(7)
C1 N1 C5 117.76(19)
C1 N1 Os 124.25(15)
C5 N1 Os 117.98(14)
C8 N2 C6 93.77(17)
C8 N2 Os 144.00(16)
C6 N2 Os 114.52(14)
C9 O1 C7 117.10(17)
N1 C1 C2 122.7(2)
N1 C1 H1 118.7
C2 C1 H1 118.7
C1 C2 C3 119.4(2)
C1 C2 H2 120.3
C3 C2 H2 120.3
C2 C3 C4 118.7(2)
C2 C3 H3 120.6
C4 C3 H3 120.6
C3 C4 C5 119.4(2)
C3 C4 H4 120.3
C5 C4 H4 120.3
N1 C5 C4 122.1(2)
N1 C5 C6 113.65(19)
C4 C5 C6 124.2(2)
N2 C6 C5 109.47(18)
N2 C6 C7 89.12(16)
C5 C6 C7 120.82(19)
N2 C6 H6 113.3(15)
C5 C6 H6 110.6(15)
C7 C6 H6 111.9(15)
O1 C7 C6 112.95(18)
O1 C7 C8 116.72(19)
C6 C7 C8 83.21(16)
O1 C7 H7 109.3(15)
C6 C7 H7 115.3(15)
C8 C7 H7 117.4(15)
O2 C8 N2 133.5(2)
O2 C8 C7 132.6(2)
N2 C8 C7 93.83(17)
O1 C9 C14 124.2(2)
O1 C9 C10 115.3(2)
C14 C9 C10 120.4(2)
C11 C10 C9 119.7(2)
C11 C10 H10 120.2
C9 C10 H10 120.2
C12 C11 C10 120.5(2)
C12 C11 H11 119.7
C10 C11 H11 119.7
C13 C12 C11 119.5(2)
C13 C12 H12 120.3
C11 C12 H12 120.3
C12 C13 C14 120.9(2)
C12 C13 H13 119.6
C14 C13 H13 119.6
C9 C14 C13 119.0(2)
C9 C14 H14 120.5
C13 C14 H14 120.5
C16 C15 C17 109.8(2)
C16 C15 P1 114.20(16)
C17 C15 P1 111.48(16)
C16 C15 H15 107.0
C17 C15 H15 107.0
P1 C15 H15 107.0
C15 C16 H16A 109.5
C15 C16 H16B 109.5
H16A C16 H16B 109.5
C15 C16 H16C 109.5
H16A C16 H16C 109.5
H16B C16 H16C 109.5
C15 C17 H17A 109.5
C15 C17 H17B 109.5
H17A C17 H17B 109.5
C15 C17 H17C 109.5
H17A C17 H17C 109.5
H17B C17 H17C 109.5
C20 C18 C19 109.3(2)
C20 C18 P1 110.61(16)
C19 C18 P1 119.48(16)
C20 C18 H18 105.5
C19 C18 H18 105.5
P1 C18 H18 105.5
C18 C19 H19A 109.5
C18 C19 H19B 109.5
H19A C19 H19B 109.5
C18 C19 H19C 109.5
H19A C19 H19C 109.5
H19B C19 H19C 109.5
C18 C20 H20A 109.5
C18 C20 H20B 109.5
H20A C20 H20B 109.5
C18 C20 H20C 109.5
H20A C20 H20C 109.5
H20B C20 H20C 109.5
C22 C21 C23 108.64(19)
C22 C21 P1 112.76(16)
C23 C21 P1 115.89(17)
C22 C21 H21 106.3
C23 C21 H21 106.3
P1 C21 H21 106.3
C21 C22 H22A 109.5
C21 C22 H22B 109.5
H22A C22 H22B 109.5
C21 C22 H22C 109.5
H22A C22 H22C 109.5
H22B C22 H22C 109.5
C21 C23 H23A 109.5
C21 C23 H23B 109.5
H23A C23 H23B 109.5
C21 C23 H23C 109.5
H23A C23 H23C 109.5
H23B C23 H23C 109.5
C25 C24 C26 109.62(19)
C25 C24 P2 111.86(16)
C26 C24 P2 118.88(16)
C25 C24 H24 105.1
C26 C24 H24 105.1
P2 C24 H24 105.1
C24 C25 H25A 109.5
C24 C25 H25B 109.5
H25A C25 H25B 109.5
C24 C25 H25C 109.5
H25A C25 H25C 109.5
H25B C25 H25C 109.5
C24 C26 H26A 109.5
C24 C26 H26B 109.5
H26A C26 H26B 109.5
C24 C26 H26C 109.5
H26A C26 H26C 109.5
H26B C26 H26C 109.5
C29 C27 C28 109.8(2)
C29 C27 P2 114.01(16)
C28 C27 P2 110.66(16)
C29 C27 H27 107.3
C28 C27 H27 107.3
P2 C27 H27 107.3
C27 C28 H28A 109.5
C27 C28 H28B 109.5
H28A C28 H28B 109.5
C27 C28 H28C 109.5
H28A C28 H28C 109.5
H28B C28 H28C 109.5
C27 C29 H29A 109.5
C27 C29 H29B 109.5
H29A C29 H29B 109.5
C27 C29 H29C 109.5
H29A C29 H29C 109.5
H29B C29 H29C 109.5
C31 C30 C32 109.83(19)
C31 C30 P2 113.91(16)
C32 C30 P2 115.85(17)
C31 C30 H30 105.4
C32 C30 H30 105.4
P2 C30 H30 105.4
C30 C31 H31A 109.5
C30 C31 H31B 109.5
H31A C31 H31B 109.5
C30 C31 H31C 109.5
H31A C31 H31C 109.5
H31B C31 H31C 109.5
C30 C32 H32A 109.5
C30 C32 H32B 109.5
H32A C32 H32B 109.5
C30 C32 H32C 109.5
H32A C32 H32C 109.5
H32B C32 H32C 109.5

loop_
_geom_bond_atom_site_label_1
_geom_bond_atom_site_label_2
_geom_bond_distance
Os N2 2.1218(19)
Os N1 2.2062(18)
Os P2 2.3453(6)
Os P1 2.3567(6)
Os H01 1.578(9)
Os H03 1.584(9)
Os H02 1.574(9)
P1 C15 1.863(2)
P1 C21 1.864(2)
P1 C18 1.867(2)
P2 C30 1.864(2)
P2 C27 1.864(2)
P2 C24 1.879(2)
N1 C1 1.351(3)
N1 C5 1.357(3)
N2 C8 1.347(3)
N2 C6 1.479(3)
O1 C9 1.376(3)
O1 C7 1.427(3)
O2 C8 1.223(3)
C1 C2 1.379(3)
C1 H1 0.9500
C2 C3 1.381(4)
C2 H2 0.9500
C3 C4 1.385(3)
C3 H3 0.9500
C4 C5 1.387(3)
C4 H4 0.9500
C5 C6 1.501(3)
C6 C7 1.552(3)
C6 H6 0.99(3)
C7 C8 1.559(3)
C7 H7 0.97(3)
C9 C14 1.387(3)
C9 C10 1.391(3)
C10 C11 1.385(4)
C10 H10 0.9500
C11 C12 1.384(4)
C11 H11 0.9500
C12 C13 1.383(4)
C12 H12 0.9500
C13 C14 1.393(3)
C13 H13 0.9500
C14 H14 0.9500
C15 C16 1.530(3)
C15 C17 1.531(3)
C15 H15 1.0000
C16 H16A 0.9800
C16 H16B 0.9800
C16 H16C 0.9800
C17 H17A 0.9800
C17 H17B 0.9800
C17 H17C 0.9800
C18 C20 1.527(3)
C18 C19 1.544(3)
C18 H18 1.0000
C19 H19A 0.9800
C19 H19B 0.9800
C19 H19C 0.9800
C20 H20A 0.9800
C20 H20B 0.9800
C20 H20C 0.9800
C21 C22 1.531(3)
C21 C23 1.532(3)
C21 H21 1.0000
C22 H22A 0.9800
C22 H22B 0.9800
C22 H22C 0.9800
C23 H23A 0.9800
C23 H23B 0.9800
C23 H23C 0.9800
C24 C25 1.536(3)
C24 C26 1.539(3)
C24 H24 1.0000
C25 H25A 0.9800
C25 H25B 0.9800
C25 H25C 0.9800
C26 H26A 0.9800
C26 H26B 0.9800
C26 H26C 0.9800
C27 C29 1.535(3)
C27 C28 1.535(3)
C27 H27 1.0000
C28 H28A 0.9800
C28 H28B 0.9800
C28 H28C 0.9800
C29 H29A 0.9800
C29 H29B 0.9800
C29 H29C 0.9800
C30 C31 1.529(3)
C30 C32 1.534(3)
C30 H30 1.0000
C31 H31A 0.9800
C31 H31B 0.9800
C31 H31C 0.9800
C32 H32A 0.9800
C32 H32B 0.9800
C32 H32C 0.9800
